data_4125578
loop_
_publ_author_name
'Campos, Michael P.'
'Hendricks, Mark P.'
'Beecher, Alexander N.'
'Walravens, Willem'
'Swain, Robert A.'
'Cleveland, Gregory T.'
'Hens, Zeger'
'Sfeir, Matthew Y.'
'Owen, Jonathan S.'

_publ_section_title
;
 A Library of Selenourea Precursors to PbSe Nanocrystals with Size
 Distributions near the Homogeneous Limit.
;
_journal_issue 6
_journal_name_full 'Journal of the American Chemical Society'
_journal_page_first 2296
_journal_page_last 2305
_journal_paper_doi 10.1021/jacs.6b11021
_journal_volume 139
_journal_year 2017
_chemical_formula_moiety 'C7 H16 N2 Se'
_chemical_formula_sum 'C7 H16 N2 Se'
_chemical_formula_weight 207.18
_space_group_crystal_system monoclinic
_space_group_IT_number 14
_space_group_name_Hall '-P 2yn'
_space_group_name_H-M_alt 'P 1 21/n 1'
_symmetry_space_group_name_Hall '-P 2yn'
_symmetry_space_group_name_H-M 'P 1 21/n 1'
_atom_sites_solution_hydrogens mixed
_atom_sites_solution_primary direct
_audit_creation_date 2014-12-31
_audit_creation_method
;
Olex2 1.2
(compiled 2014.12.23 svn.r3118 for OlexSys, GUI svn.r4975)
;
_cell_angle_alpha 90
_cell_angle_beta 100.3451(15)
_cell_angle_gamma 90
_cell_formula_units_Z 4
_cell_length_a 6.22247(10)
_cell_length_b 10.03939(18)
_cell_length_c 15.0636(2)
_cell_measurement_reflns_used 11655
_cell_measurement_temperature 100(2)
_cell_measurement_theta_max 29.1690
_cell_measurement_theta_min 3.8730
_cell_volume 925.72(3)
_computing_cell_refinement
;
CrysAlisPro, Agilent Technologies,
Version 1.171.37.34 (release 22-05-2014 CrysAlis171 .NET)
(compiled May 22 2014,16:03:01)
;
_computing_data_collection
;
CrysAlisPro, Agilent Technologies,
Version 1.171.37.34 (release 22-05-2014 CrysAlis171 .NET)
(compiled May 22 2014,16:03:01)
;
_computing_data_reduction
;
CrysAlisPro, Agilent Technologies,
Version 1.171.37.34 (release 22-05-2014 CrysAlis171 .NET)
(compiled May 22 2014,16:03:01)
;
_computing_molecular_graphics 'Olex2 (Dolomanov et al., 2009)'
_computing_publication_material 'Olex2 (Dolomanov et al., 2009)'
_computing_structure_refinement 'ShelXL (Sheldrick, 2008)'
_computing_structure_solution 'ShelXS (Sheldrick, 2008)'
_diffrn_ambient_temperature 100.0
_diffrn_detector 'CCD plate'
_diffrn_detector_area_resol_mean 8.0549
_diffrn_detector_type EosS2
_diffrn_measured_fraction_theta_full 0.999
_diffrn_measured_fraction_theta_max 0.928
_diffrn_measurement_details
;
#__ type_ start__ end____ width___ exp.time_
  1 omega  -82.00  -36.00   1.0000    3.0000
omega____ theta____ kappa____ phi______ frames
    -      -14.6148  149.0000  170.0000 46

#__ type_ start__ end____ width___ exp.time_
  2 omega   35.00   90.00   1.0000    3.0000
omega____ theta____ kappa____ phi______ frames
    -       17.3492  178.0000  -90.0000 55

#__ type_ start__ end____ width___ exp.time_
  3 omega  -50.00   34.00   1.0000    3.0000
omega____ theta____ kappa____ phi______ frames
    -       17.3492  -57.0000  -60.0000 84

#__ type_ start__ end____ width___ exp.time_
  4 omega  -54.00   47.00   1.0000    3.0000
omega____ theta____ kappa____ phi______ frames
    -       17.3492  -19.0000   30.0000 101

#__ type_ start__ end____ width___ exp.time_
  5 omega    1.00   85.00   1.0000    3.0000
omega____ theta____ kappa____ phi______ frames
    -       17.3492   57.0000 -150.0000 84

#__ type_ start__ end____ width___ exp.time_
  6 omega   -2.00   87.00   1.0000    3.0000
omega____ theta____ kappa____ phi______ frames
    -       17.3492   37.0000  120.0000 89

#__ type_ start__ end____ width___ exp.time_
  7 omega    1.00   85.00   1.0000    3.0000
omega____ theta____ kappa____ phi______ frames
    -       17.3492   57.0000  -30.0000 84

#__ type_ start__ end____ width___ exp.time_
  8 omega   14.00   85.00   1.0000    3.0000
omega____ theta____ kappa____ phi______ frames
    -       17.3492 -149.0000  123.0000 71

#__ type_ start__ end____ width___ exp.time_
  9 omega  -26.00   54.00   1.0000    3.0000
omega____ theta____ kappa____ phi______ frames
    -       17.3492  -94.0000  179.0000 80

#__ type_ start__ end____ width___ exp.time_
 10 omega   -9.00   85.00   1.0000    3.0000
omega____ theta____ kappa____ phi______ frames
    -       17.3492   77.0000   30.0000 94

#__ type_ start__ end____ width___ exp.time_
 11 omega  -82.00    2.00   1.0000    3.0000
omega____ theta____ kappa____ phi______ frames
    -      -14.6148  -57.0000  -90.0000 84

#__ type_ start__ end____ width___ exp.time_
 12 omega  -26.00   22.00   1.0000    3.0000
omega____ theta____ kappa____ phi______ frames
    -      -14.6148  -94.0000  179.0000 48

#__ type_ start__ end____ width___ exp.time_
 13 omega  -20.00   56.00   1.0000    3.0000
omega____ theta____ kappa____ phi______ frames
    -       17.3492  -99.0000    0.0000 76

#__ type_ start__ end____ width___ exp.time_
 14 omega    1.00   85.00   1.0000    3.0000
omega____ theta____ kappa____ phi______ frames
    -       17.3492   57.0000 -180.0000 84

#__ type_ start__ end____ width___ exp.time_
 15 omega  -20.00   56.00   1.0000    3.0000
omega____ theta____ kappa____ phi______ frames
    -       17.3492  -99.0000  120.0000 76

#__ type_ start__ end____ width___ exp.time_
 16 omega    0.00   70.00   1.0000    3.0000
omega____ theta____ kappa____ phi______ frames
    -       17.3492 -123.0000  -73.0000 70

#__ type_ start__ end____ width___ exp.time_
 17 omega  -52.00  -15.00   1.0000    3.0000
omega____ theta____ kappa____ phi______ frames
    -       17.3492    0.0000 -180.0000 37
;
_diffrn_measurement_device 'four-circle diffractometer'
_diffrn_measurement_device_type 'SuperNova, Dual, Cu at zero, EosS2'
_diffrn_measurement_method '\w scans'
_diffrn_orient_matrix_UB_11 0.0029236000
_diffrn_orient_matrix_UB_12 -0.0376343000
_diffrn_orient_matrix_UB_13 0.0400587000
_diffrn_orient_matrix_UB_21 -0.0523541000
_diffrn_orient_matrix_UB_22 -0.0537446000
_diffrn_orient_matrix_UB_23 -0.0258067000
_diffrn_orient_matrix_UB_31 0.1033616000
_diffrn_orient_matrix_UB_32 -0.0261506000
_diffrn_orient_matrix_UB_33 -0.0045582000
_diffrn_radiation_monochromator mirror
_diffrn_radiation_probe x-ray
_diffrn_radiation_type MoK\a
_diffrn_radiation_wavelength 0.71073
_diffrn_reflns_av_R_equivalents 0.0391
_diffrn_reflns_av_unetI/netI 0.0205
_diffrn_reflns_Laue_measured_fraction_full 0.999
_diffrn_reflns_Laue_measured_fraction_max 0.928
_diffrn_reflns_limit_h_max 8
_diffrn_reflns_limit_h_min -8
_diffrn_reflns_limit_k_max 13
_diffrn_reflns_limit_k_min -14
_diffrn_reflns_limit_l_max 20
_diffrn_reflns_limit_l_min -20
_diffrn_reflns_number 25414
_diffrn_reflns_point_group_measured_fraction_full 0.999
_diffrn_reflns_point_group_measured_fraction_max 0.928
_diffrn_reflns_theta_full 25.242
_diffrn_reflns_theta_max 29.707
_diffrn_reflns_theta_min 3.365
_diffrn_source 'SuperNova (Mo) X-ray Source'
_exptl_absorpt_coefficient_mu 3.992
_exptl_absorpt_correction_T_max 0.766
_exptl_absorpt_correction_T_min 0.379
_exptl_absorpt_correction_type analytical
_exptl_absorpt_process_details
;
CrysAlisPro, Agilent Technologies,
Version 1.171.37.34 (release 22-05-2014 CrysAlis171 .NET)
(compiled May 22 2014,16:03:01)
Analytical numeric absorption correction using a multifaceted crystal
            model based on expressions derived by R.C. Clark & J.S. Reid.
(Clark, R. C. & Reid, J. S. (1995). Acta Cryst. A51, 887-897)
Empirical absorption correction using spherical harmonics,
 implemented in SCALE3 ABSPACK scaling algorithm.
;
_exptl_crystal_density_diffrn 1.487
_exptl_crystal_description
;
;
_exptl_crystal_F_000 424
_exptl_crystal_size_max 0.4309
_exptl_crystal_size_mid 0.1552
_exptl_crystal_size_min 0.0811
_refine_diff_density_max 0.371
_refine_diff_density_min -0.357
_refine_diff_density_rms 0.062
_refine_ls_extinction_method none
_refine_ls_goodness_of_fit_ref 1.062
_refine_ls_hydrogen_treatment mixed
_refine_ls_matrix_type full
_refine_ls_number_parameters 99
_refine_ls_number_reflns 2445
_refine_ls_number_restraints 1
_refine_ls_restrained_S_all 1.063
_refine_ls_R_factor_all 0.0262
_refine_ls_R_factor_gt 0.0216
_refine_ls_shift/su_max 0.001
_refine_ls_shift/su_mean 0.000
_refine_ls_structure_factor_coef Fsqd
_refine_ls_weighting_details 'w=1/[\s^2^(Fo^2^)+(0.0186P)^2^+0.4489P] where P=(Fo^2^+2Fc^2^)/3'
_refine_ls_weighting_scheme calc
_refine_ls_wR_factor_gt 0.0451
_refine_ls_wR_factor_ref 0.0465
_reflns_Friedel_coverage 0.000
_reflns_number_gt 2238
_reflns_number_total 2445
_reflns_threshold_expression 'I > 2\s(I)'
_cod_data_source_file 30.cif
_cod_data_source_block wcorr
_cod_depositor_comments 'Adding full bibliography for 4125565--4125579.cif.'
_cod_database_code 4125578
_chemical_oxdiff_formula 'C28 H64 N8 Se4'
_shelx_space_group_comment
;
The symmetry employed for this shelxl refinement is uniquely defined
by the following loop, which should always be used as a source of
symmetry information in preference to the above space-group names.
They are only intended as comments.
;
_reflns_odcompleteness_completeness 99.75
_reflns_odcompleteness_iscentric 1
_reflns_odcompleteness_theta 26.32
_olex2_refinement_description
;
1. Fixed Uiso
 At 1.2 times of:
  All N(H) groups
 At 1.5 times of:
  All C(H,H,H) groups
2. Restrained distances
 N3-H3
 0.88 with sigma of 0.02
3.a Idealised Me refined as rotating group:
 C5(H5A,H5B,H5C), C6(H6A,H6B,H6C), C7(H7A,H7B,H7C), C11(H11A,H11B,H11C),
 C12(H12A,H12B,H12C)
;
_shelx_shelxl_version_number 2014/7
_olex2_submission_special_instructions 'No special instructions were received'

loop_
_space_group_symop_operation_xyz
'x, y, z'
'-x+1/2, y+1/2, -z+1/2'
'-x, -y, -z'
'x-1/2, -y-1/2, z-1/2'

loop_
_atom_site_label
_atom_site_type_symbol
_atom_site_fract_x
_atom_site_fract_y
_atom_site_fract_z
_atom_site_U_iso_or_equiv
_atom_site_adp_type
_atom_site_occupancy
_atom_site_site_symmetry_order
_atom_site_calc_flag
_atom_site_refinement_flags_posn
Se1 Se 0.09201(2) 0.03497(2) 0.34467(2) 0.01804(6) Uani 1 1 d .
C2 C 0.3408(2) -0.06980(14) 0.34904(9) 0.0134(3) Uani 1 1 d .
N3 N 0.4498(2) -0.08063(13) 0.28011(8) 0.0155(2) Uani 1 1 d D
H3 H 0.557(2) -0.1314(16) 0.2900(11) 0.019 Uiso 1 1 d DR
C4 C 0.4249(2) -0.01045(15) 0.19221(9) 0.0147(3) Uani 1 1 d .
C5 C 0.4718(3) 0.13758(15) 0.20728(11) 0.0211(3) Uani 1 1 d .
H5A H 0.3637 0.1765 0.2396 0.032 Uiso 1 1 calc GR
H5B H 0.4632 0.1821 0.1489 0.032 Uiso 1 1 calc GR
H5C H 0.6184 0.1493 0.2430 0.032 Uiso 1 1 calc GR
C6 C 0.2005(2) -0.03561(16) 0.13463(10) 0.0213(3) Uani 1 1 d .
H6A H 0.1713 -0.1316 0.1314 0.032 Uiso 1 1 calc GR
H6B H 0.1977 -0.0006 0.0737 0.032 Uiso 1 1 calc GR
H6C H 0.0884 0.0092 0.1619 0.032 Uiso 1 1 calc GR
C7 C 0.5989(2) -0.07372(16) 0.14517(10) 0.0205(3) Uani 1 1 d .
H7A H 0.7428 -0.0644 0.1836 0.031 Uiso 1 1 calc GR
H7B H 0.5992 -0.0288 0.0874 0.031 Uiso 1 1 calc GR
H7C H 0.5657 -0.1684 0.1344 0.031 Uiso 1 1 calc GR
N10 N 0.42494(19) -0.13994(12) 0.42325(8) 0.0156(2) Uani 1 1 d .
C11 C 0.3157(3) -0.15453(16) 0.50091(10) 0.0208(3) Uani 1 1 d .
H11A H 0.1933 -0.0918 0.4954 0.031 Uiso 1 1 calc GR
H11B H 0.4197 -0.1358 0.5565 0.031 Uiso 1 1 calc GR
H11C H 0.2608 -0.2458 0.5029 0.031 Uiso 1 1 calc GR
C12 C 0.6284(2) -0.21479(17) 0.42842(10) 0.0227(3) Uani 1 1 d .
H12A H 0.6051 -0.2894 0.3858 0.034 Uiso 1 1 calc GR
H12B H 0.6742 -0.2491 0.4898 0.034 Uiso 1 1 calc GR
H12C H 0.7421 -0.1561 0.4131 0.034 Uiso 1 1 calc GR

loop_
_atom_site_aniso_label
_atom_site_aniso_U_11
_atom_site_aniso_U_22
_atom_site_aniso_U_33
_atom_site_aniso_U_23
_atom_site_aniso_U_13
_atom_site_aniso_U_12
Se1 0.01467(8) 0.02102(9) 0.01958(9) -0.00143(6) 0.00613(6) 0.00427(5)
C2 0.0138(6) 0.0117(6) 0.0151(6) -0.0017(5) 0.0035(5) -0.0024(5)
N3 0.0154(6) 0.0167(6) 0.0156(6) 0.0038(5) 0.0058(5) 0.0061(5)
C4 0.0144(6) 0.0176(7) 0.0127(6) 0.0029(5) 0.0041(5) 0.0002(5)
C5 0.0224(7) 0.0183(8) 0.0232(8) 0.0031(6) 0.0058(6) -0.0022(6)
C6 0.0174(7) 0.0300(9) 0.0162(7) 0.0006(6) 0.0026(6) -0.0020(6)
C7 0.0186(7) 0.0273(8) 0.0176(7) 0.0010(6) 0.0085(6) 0.0017(6)
N10 0.0159(6) 0.0180(6) 0.0140(6) 0.0021(5) 0.0051(5) 0.0011(5)
C11 0.0248(8) 0.0249(8) 0.0142(7) 0.0010(6) 0.0070(6) -0.0040(6)
C12 0.0219(7) 0.0260(8) 0.0207(7) 0.0082(6) 0.0052(6) 0.0077(6)

loop_
_atom_type_symbol
_atom_type_description
_atom_type_scat_dispersion_real
_atom_type_scat_dispersion_imag
_atom_type_scat_source
C C 0.0033 0.0016 'International Tables Vol C Tables 4.2.6.8 and 6.1.1.4'
H H 0.0000 0.0000 'International Tables Vol C Tables 4.2.6.8 and 6.1.1.4'
N N 0.0061 0.0033 'International Tables Vol C Tables 4.2.6.8 and 6.1.1.4'
Se Se -0.0929 2.2259 'International Tables Vol C Tables 4.2.6.8 and 6.1.1.4'

loop_
_exptl_crystal_face_index_h
_exptl_crystal_face_index_k
_exptl_crystal_face_index_l
_exptl_crystal_face_perp_dist
_exptl_oxdiff_crystal_face_indexfrac_h
_exptl_oxdiff_crystal_face_indexfrac_k
_exptl_oxdiff_crystal_face_indexfrac_l
_exptl_oxdiff_crystal_face_x
_exptl_oxdiff_crystal_face_y
_exptl_oxdiff_crystal_face_z
0 -3 20 0.0703 -0.0730 -3.4630 20.2846 0.9427 -0.3335 -0.0094
-8 5 7 0.2308 -8.0779 4.9409 7.1416 0.0765 -0.0269 -0.9967
-1 4 -20 0.0800 -0.5046 3.8301 -19.8535 -0.9409 0.3329 -0.0618
2 13 4 0.0153 2.2461 13.2579 4.0386 -0.3306 -0.9344 -0.1329
-2 -13 -4 0.0503 -1.6852 -13.4598 -4.3595 0.3270 0.9241 0.1977
4 -8 13 0.0933 3.8105 -7.9433 13.0580 0.8332 -0.1096 0.5421
5 2 -19 0.1186 5.2995 1.8627 -18.7217 -0.8046 0.1056 0.5844
6 2 11 0.0954 6.4644 1.8339 11.0450 0.3923 -0.7220 0.5699
0 11 14 0.0741 -0.3566 10.5169 14.1219 0.1689 -0.9110 -0.3763

loop_
_geom_angle_atom_site_label_1
_geom_angle_atom_site_label_2
_geom_angle_atom_site_label_3
_geom_angle
N3 C2 Se1 123.39(11)
N3 C2 N10 115.16(12)
N10 C2 Se1 121.46(10)
C2 N3 C4 131.74(12)
N3 C4 C5 110.11(12)
N3 C4 C6 111.51(12)
N3 C4 C7 104.27(11)
C5 C4 C6 112.15(12)
C5 C4 C7 109.93(12)
C6 C4 C7 108.57(12)
C2 N10 C11 123.36(12)
C2 N10 C12 121.16(11)
C12 N10 C11 115.37(12)

loop_
_geom_bond_atom_site_label_1
_geom_bond_atom_site_label_2
_geom_bond_distance
Se1 C2 1.8630(14)
C2 N3 1.3427(17)
C2 N10 1.3452(18)
N3 C4 1.4832(18)
C4 C5 1.524(2)
C4 C6 1.527(2)
C4 C7 1.5339(19)
N10 C11 1.4621(17)
N10 C12 1.4620(18)
